data_7062127
loop_
_publ_author_name
'Orvo\<s, Jakub'
'Fischer, R\'obert'
'Brach\<nakov\'a, Barbora'
'Pavlik, J\'an'
'Monco\<l, J\'an'
'\<Sag\'atov\'a, Alexandra'
'Fronc, Marek'
'Ko\<z\'i\<sek, Jozef'
'Routaboul, Lucie'
'Bousseksou, Azzedine'
'\<Salitro\<s, Ivan'

_publ_section_title
;
 Pyridyl-benzimidazole derivatives decorated with phenylazo substituents
 and their low-spin iron(ii) complexes: a study of the synthesis,
 structure and photoisomerization
;
_journal_issue 3
_journal_name_full 'New Journal of Chemistry'
_journal_page_first 1488
_journal_page_last 1497
_journal_paper_doi 10.1039/D2NJ04774H
_journal_volume 47
_journal_year 2023
_chemical_formula_moiety 'C50 H34 Fe N14, 2(B F4), H2 O'
_chemical_formula_sum 'C50 H36 B2 F8 Fe N14 O'
_chemical_formula_weight 1078.40
_space_group_crystal_system triclinic
_space_group_IT_number 2
_space_group_name_Hall '-P 1'
_space_group_name_H-M_alt 'P -1'
_atom_sites_solution_hydrogens mixed
_atom_sites_solution_primary dual
_audit_creation_date 2022-06-05
_audit_creation_method
;
Olex2 1.5
(compiled 2022.04.07 svn.rca3783a0 for OlexSys, GUI svn.r6498)
;
_audit_update_record
;
2022-06-10 deposited with the CCDC.	2022-12-05 downloaded from the CCDC.
;
_cell_angle_alpha 95.525(4)
_cell_angle_beta 100.998(5)
_cell_angle_gamma 106.255(5)
_cell_formula_units_Z 2
_cell_length_a 12.1509(9)
_cell_length_b 12.4816(6)
_cell_length_c 16.3600(8)
_cell_measurement_reflns_used 46495
_cell_measurement_temperature 100(2)
_cell_measurement_theta_max 71.59
_cell_measurement_theta_min 2.79
_cell_volume 2308.6(2)
_computing_molecular_graphics 'Olex2 1.5 (Dolomanov et al., 2009)'
_computing_publication_material 'Olex2 1.5 (Dolomanov et al., 2009)'
_computing_structure_refinement 'SHELXL 2018/3 (Sheldrick, 2015)'
_computing_structure_solution 'SHELXT  (Sheldrick, 2015)'
_diffrn_ambient_temperature 100.00
_diffrn_detector_area_resol_mean 5.81
_diffrn_measured_fraction_theta_full 0.998
_diffrn_measured_fraction_theta_max 0.998
_diffrn_measurement_device_type 'STOE STADIVARI'
_diffrn_measurement_method 'rotation method, \w scans'
_diffrn_radiation_type CuK\a
_diffrn_radiation_wavelength 1.54186
_diffrn_reflns_av_R_equivalents 0.1584
_diffrn_reflns_av_unetI/netI 0.0579
_diffrn_reflns_Laue_measured_fraction_full 0.998
_diffrn_reflns_Laue_measured_fraction_max 0.998
_diffrn_reflns_limit_h_max 12
_diffrn_reflns_limit_h_min -12
_diffrn_reflns_limit_k_max 9
_diffrn_reflns_limit_k_min -12
_diffrn_reflns_limit_l_max 16
_diffrn_reflns_limit_l_min -16
_diffrn_reflns_number 61104
_diffrn_reflns_point_group_measured_fraction_full 0.998
_diffrn_reflns_point_group_measured_fraction_max 0.998
_diffrn_reflns_theta_full 50.430
_diffrn_reflns_theta_max 50.430
_diffrn_reflns_theta_min 4.499
_exptl_absorpt_coefficient_mu 3.406
_exptl_absorpt_correction_T_max 0.934
_exptl_absorpt_correction_T_min 0.464
_exptl_absorpt_correction_type multi-scan
_exptl_absorpt_process_details
;
STOE X-Red32, absorption correction by Gaussian integration, analogous to
P. Coppens, "The Evaluation of Absorption and Extinction in Single-Crystal
Structure Analysis", published in: F. R. Ahmed (Editor), "Crystallographic
Computing", Munksgaard, Copenhagen (1970), 255 - 270.
Afterwards scaling of reflection intensities was performed within STOE LANA.
J. Koziskova, F. Hahn, J. Richter, J. Kozisek, "Comparison of different
absorption corrections on the model structure of tetrakis(\m~2~-acetato)-
diaqua-di-copper(II)", Acta Chimica Slovaca, vol. 9, no. 2, 2016, pp. 136 - 140.
Finally a spherical absorption correction was done within STOE LANA.
;
_exptl_crystal_colour 'dark violet'
_exptl_crystal_density_diffrn 1.551
_exptl_crystal_density_method 'not measured'
_exptl_crystal_description plate
_exptl_crystal_F_000 1100
_exptl_crystal_size_max 0.32
_exptl_crystal_size_mid 0.2
_exptl_crystal_size_min 0.02
_refine_diff_density_max 2.819
_refine_diff_density_min -0.744
_refine_diff_density_rms 0.201
_refine_ls_extinction_method none
_refine_ls_goodness_of_fit_ref 1.108
_refine_ls_hydrogen_treatment constr
_refine_ls_matrix_type full
_refine_ls_number_parameters 688
_refine_ls_number_reflns 4827
_refine_ls_number_restraints 675
_refine_ls_restrained_S_all 1.034
_refine_ls_R_factor_all 0.1850
_refine_ls_R_factor_gt 0.1486
_refine_ls_shift/su_max 0.000
_refine_ls_shift/su_mean 0.000
_refine_ls_structure_factor_coef Fsqd
_refine_ls_weighting_details 'w=1/[\s^2^(Fo^2^)+(0.3450P)^2^] where P=(Fo^2^+2Fc^2^)/3'
_refine_ls_weighting_scheme calc
_refine_ls_wR_factor_gt 0.3858
_refine_ls_wR_factor_ref 0.4314
_reflns_Friedel_coverage 0.000
_reflns_number_gt 3162
_reflns_number_total 4827
_reflns_threshold_expression 'I > 2\s(I)'
_cod_data_source_file d2nj04774h2.cif
_cod_data_source_block bb198
_cod_depositor_comments 'Adding full bibliography for 7062127--7062133.cif.'
_cod_database_code 7062127
_shelx_shelxl_version_number 2018/3
_shelx_space_group_comment
;
The symmetry employed for this shelxl refinement is uniquely defined
by the following loop, which should always be used as a source of
symmetry information in preference to the above space-group names.
They are only intended as comments.
;
_shelx_estimated_absorpt_t_max 0.935
_shelx_estimated_absorpt_t_min 0.409
_olex2_refinement_description
;
1. Fixed Uiso
 At 1.2 times of:
  All C(H) groups, All N(H) groups
 At 1.5 times of:
  All O(H,H) groups
2. Rigid body (RIGU) restrains
 All non-hydrogen atoms
 with sigma for 1-2 distances of 0.004 and sigma for 1-3 distances of 0.004
3.a Free rotating group:
 O1(H1A,H1B)
3.b Aromatic/amide H refined with riding coordinates:
 N7(H7), N10(H10), N11(H11), N14(H14), C3(H3), C4(H4), C5(H5), C6(H6), C9(H9),
 C11(H11A), C15(H15), C16(H16), C17(H17), C18(H18), C21(H21), C22(H22),
 C23(H23), C24(H24), C25(H25), C28(H28), C29(H29), C30(H30), C31(H31), C34(H34),
  C36(H36), C40(H40), C41(H41), C42(H42), C43(H43), C46(H46), C47(H47),
 C48(H48), C49(H49), C50(H50)
;
_olex2_submission_special_instructions 'No special instructions were received'

loop_
_space_group_symop_operation_xyz
'x, y, z'
'-x, -y, -z'

loop_
_atom_site_label
_atom_site_type_symbol
_atom_site_fract_x
_atom_site_fract_y
_atom_site_fract_z
_atom_site_U_iso_or_equiv
_atom_site_adp_type
_atom_site_occupancy
_atom_site_site_symmetry_order
_atom_site_calc_flag
_atom_site_refinement_flags_posn
_atom_site_refinement_flags_adp
_atom_site_refinement_flags_occupancy
_atom_site_disorder_assembly
_atom_site_disorder_group
Fe1 Fe 0.4880(2) 0.23367(16) 0.74648(11) 0.0583(10) Uani 1 1 d . . . . .
F1 F 0.6040(9) -0.1714(7) 0.7578(5) 0.084(2) Uani 1 1 d . . . . .
F2 F 0.4259(9) -0.1815(8) 0.6793(5) 0.103(3) Uani 1 1 d . . . . .
F3 F 0.4483(9) -0.3289(7) 0.7458(5) 0.091(3) Uani 1 1 d . . . . .
F4 F 0.5275(8) -0.2901(7) 0.6326(4) 0.077(2) Uani 1 1 d . . . . .
F5 F 0.6680(8) 0.2327(7) 1.1026(5) 0.076(2) Uani 1 1 d . . . . .
F6 F 0.8587(8) 0.2589(6) 1.1541(5) 0.082(2) Uani 1 1 d . . . . .
F7 F 0.7790(10) 0.3959(7) 1.1927(5) 0.108(3) Uani 1 1 d . . . . .
F8 F 0.8060(8) 0.3695(6) 1.0599(5) 0.081(2) Uani 1 1 d . . . . .
O1 O 0.9517(10) 0.5876(10) 1.0502(6) 0.088(3) Uani 1 1 d G . . . .
H1A H 0.972151 0.622572 1.102001 0.131 Uiso 1 1 d G U . . .
H1B H 0.877243 0.580856 1.034378 0.131 Uiso 1 1 d G U . . .
N1 N 0.6408(10) 0.3501(9) 0.7823(6) 0.058(2) Uani 1 1 d . . . . .
N2 N 0.5665(10) 0.1610(8) 0.8235(6) 0.050(2) Uani 1 1 d . . . . .
N3 N 0.3560(10) 0.0931(8) 0.7380(6) 0.052(2) Uani 1 1 d . . . . .
N4 N 0.5317(9) 0.1808(8) 0.6418(6) 0.050(2) Uani 1 1 d . . . . .
N5 N 0.4148(10) 0.3114(8) 0.6708(6) 0.054(3) Uani 1 1 d . . . . .
N6 N 0.4238(10) 0.3165(8) 0.8254(6) 0.055(3) Uani 1 1 d . . . . .
N7 N 0.8216(10) 0.3989(9) 0.8672(6) 0.056(3) Uani 1 1 d . . . . .
H7 H 0.882781 0.394911 0.904034 0.068 Uiso 1 1 calc R U . . .
N8 N 0.7300(11) -0.0064(9) 0.9959(6) 0.058(3) Uani 1 1 d . . . . .
N9 N 0.8402(12) 0.0399(9) 1.0206(6) 0.059(3) Uani 1 1 d . . . . .
N10 N 0.2950(10) -0.0706(9) 0.7827(6) 0.060(3) Uani 1 1 d . . . . .
H10 H 0.295741 -0.127998 0.809860 0.072 Uiso 1 1 calc R U . . .
N11 N 0.5396(10) 0.2027(9) 0.5105(6) 0.062(3) Uani 1 1 d . . . . .
H11 H 0.526385 0.225511 0.461344 0.074 Uiso 1 1 calc R U . . .
N12 N 0.2539(12) 0.4812(10) 0.4986(7) 0.073(3) Uani 1 1 d . . . . .
N13 N 0.2014(11) 0.5427(9) 0.5287(6) 0.065(3) Uani 1 1 d . . . . .
N14 N 0.3244(10) 0.4383(8) 0.8419(6) 0.057(3) Uani 1 1 d . . . . .
H14 H 0.284503 0.485936 0.830118 0.068 Uiso 1 1 calc R U . . .
C1 C 0.7179(13) 0.3191(11) 0.8391(7) 0.055(3) Uani 1 1 d . . . . .
C2 C 0.8129(13) 0.4913(11) 0.8253(7) 0.055(3) Uani 1 1 d . . . . .
C3 C 0.8930(14) 0.5959(11) 0.8313(8) 0.067(3) Uani 1 1 d . . . . .
H3 H 0.969090 0.617102 0.867780 0.080 Uiso 1 1 calc R U . . .
C4 C 0.8565(13) 0.6692(11) 0.7811(8) 0.064(3) Uani 1 1 d . . . . .
H4 H 0.907995 0.742613 0.782317 0.076 Uiso 1 1 calc R U . . .
C5 C 0.7454(13) 0.6341(11) 0.7298(9) 0.065(3) Uani 1 1 d . . . . .
H5 H 0.723332 0.686277 0.696503 0.078 Uiso 1 1 calc R U . . .
C6 C 0.6644(13) 0.5316(10) 0.7225(7) 0.054(3) Uani 1 1 d . . . . .
H6 H 0.588438 0.511078 0.685889 0.064 Uiso 1 1 calc R U . . .
C7 C 0.7019(13) 0.4582(11) 0.7734(7) 0.056(3) Uani 1 1 d . . . . .
C8 C 0.6778(12) 0.2080(10) 0.8635(8) 0.051(3) Uani 1 1 d . . . . .
C9 C 0.7375(13) 0.1583(11) 0.9223(8) 0.060(3) Uani 1 1 d . . . . .
H9 H 0.816791 0.195435 0.951390 0.072 Uiso 1 1 calc R U . . .
C10 C 0.6762(13) 0.0514(10) 0.9370(7) 0.053(3) Uani 1 1 d . . . . .
C11 C 0.5600(13) 0.0008(11) 0.8981(8) 0.056(3) Uani 1 1 d . . . . .
H11A H 0.517274 -0.069384 0.910835 0.067 Uiso 1 1 calc R U . . .
C12 C 0.5044(12) 0.0568(10) 0.8376(7) 0.051(3) Uani 1 1 d . . . . .
C13 C 0.3872(13) 0.0221(11) 0.7902(8) 0.056(3) Uani 1 1 d . . . . .
C14 C 0.1995(13) -0.0623(11) 0.7263(7) 0.054(3) Uani 1 1 d . . . . .
C15 C 0.0855(13) -0.1295(12) 0.6962(8) 0.062(3) Uani 1 1 d . . . . .
H15 H 0.058558 -0.200709 0.713871 0.075 Uiso 1 1 calc R U . . .
C16 C 0.0106(13) -0.0923(12) 0.6399(8) 0.063(3) Uani 1 1 d . . . . .
H16 H -0.067729 -0.139845 0.617267 0.076 Uiso 1 1 calc R U . . .
C17 C 0.0468(14) 0.0140(12) 0.6150(7) 0.062(3) Uani 1 1 d . . . . .
H17 H -0.007976 0.040452 0.579543 0.075 Uiso 1 1 calc R U . . .
C18 C 0.1623(13) 0.0794(12) 0.6424(7) 0.058(3) Uani 1 1 d . . . . .
H18 H 0.189107 0.148678 0.622147 0.070 Uiso 1 1 calc R U . . .
C19 C 0.2409(13) 0.0441(11) 0.7005(8) 0.055(3) Uani 1 1 d . . . . .
C20 C 0.9014(13) -0.0139(10) 1.0782(7) 0.051(3) Uani 1 1 d . . . . .
C21 C 1.0176(13) 0.0399(10) 1.1087(7) 0.056(3) Uani 1 1 d . . . . .
H21 H 1.052940 0.109045 1.090859 0.068 Uiso 1 1 calc R U . . .
C22 C 1.0865(14) -0.0048(12) 1.1661(8) 0.067(3) Uani 1 1 d . . . . .
H22 H 1.167928 0.033490 1.188009 0.080 Uiso 1 1 calc R U . . .
C23 C 1.0337(14) -0.1048(12) 1.1898(8) 0.066(3) Uani 1 1 d . . . . .
H23 H 1.079644 -0.136540 1.228338 0.079 Uiso 1 1 calc R U . . .
C24 C 0.9156(14) -0.1610(12) 1.1595(8) 0.069(4) Uani 1 1 d . . . . .
H24 H 0.881254 -0.230844 1.176761 0.083 Uiso 1 1 calc R U . . .
C25 C 0.8471(13) -0.1159(11) 1.1040(8) 0.061(3) Uani 1 1 d . . . . .
H25 H 0.765090 -0.153019 1.083679 0.073 Uiso 1 1 calc R U . . .
C26 C 0.4986(12) 0.2308(9) 0.5778(7) 0.051(3) Uani 1 1 d . . . . .
C27 C 0.6066(12) 0.1313(10) 0.5323(7) 0.052(3) Uani 1 1 d . . . . .
C28 C 0.6658(12) 0.0776(11) 0.4883(8) 0.060(3) Uani 1 1 d . . . . .
H28 H 0.670041 0.087959 0.432109 0.072 Uiso 1 1 calc R U . . .
C29 C 0.7193(13) 0.0072(10) 0.5296(8) 0.060(3) Uani 1 1 d . . . . .
H29 H 0.759484 -0.033348 0.500474 0.072 Uiso 1 1 calc R U . . .
C30 C 0.7157(13) -0.0057(11) 0.6134(8) 0.065(4) Uani 1 1 d . . . . .
H30 H 0.756449 -0.051856 0.640840 0.078 Uiso 1 1 calc R U . . .
C31 C 0.6537(13) 0.0479(11) 0.6566(8) 0.065(4) Uani 1 1 d . . . . .
H31 H 0.647231 0.035506 0.712097 0.078 Uiso 1 1 calc R U . . .
C32 C 0.6004(12) 0.1211(11) 0.6164(7) 0.056(3) Uani 1 1 d . . . . .
C33 C 0.4265(13) 0.3039(10) 0.5897(7) 0.058(3) Uani 1 1 d . . . . .
C34 C 0.3747(13) 0.3608(10) 0.5321(8) 0.061(4) Uani 1 1 d . . . . .
H34 H 0.382781 0.354186 0.475342 0.073 Uiso 1 1 calc R U . . .
C35 C 0.3111(13) 0.4273(11) 0.5599(8) 0.062(4) Uani 1 1 d . . . . .
C36 C 0.3023(12) 0.4399(10) 0.6448(7) 0.055(3) Uani 1 1 d . . . . .
H36 H 0.259886 0.486658 0.664227 0.066 Uiso 1 1 calc R U . . .
C37 C 0.3567(12) 0.3826(10) 0.6988(7) 0.054(3) Uani 1 1 d . . . . .
C38 C 0.3665(12) 0.3815(10) 0.7873(7) 0.054(3) Uani 1 1 d . . . . .
C39 C 0.3562(12) 0.4071(11) 0.9211(7) 0.055(3) Uani 1 1 d . . . . .
C40 C 0.3382(12) 0.4407(10) 0.9991(7) 0.058(3) Uani 1 1 d . . . . .
H40 H 0.299171 0.495607 1.007539 0.070 Uiso 1 1 calc R U . . .
C41 C 0.3806(12) 0.3893(10) 1.0643(8) 0.057(3) Uani 1 1 d . . . . .
H41 H 0.365964 0.406312 1.118308 0.068 Uiso 1 1 calc R U . . .
C42 C 0.4439(13) 0.3135(11) 1.0536(7) 0.062(4) Uani 1 1 d . . . . .
H42 H 0.474804 0.283425 1.100777 0.074 Uiso 1 1 calc R U . . .
C43 C 0.4622(11) 0.2820(10) 0.9762(7) 0.050(3) Uani 1 1 d . . . . .
H43 H 0.503588 0.228861 0.968658 0.061 Uiso 1 1 calc R U . . .
C44 C 0.4179(11) 0.3303(10) 0.9080(7) 0.052(3) Uani 1 1 d . . . . .
C45 C 0.1411(13) 0.5930(11) 0.4697(8) 0.061(3) Uani 1 1 d . . . . .
C46 C 0.1268(16) 0.5713(15) 0.3832(9) 0.092(6) Uani 1 1 d . . . . .
H46 H 0.162652 0.521471 0.359053 0.110 Uiso 1 1 calc R U . . .
C47 C 0.0593(17) 0.6233(16) 0.3321(9) 0.099(6) Uani 1 1 d . . . . .
H47 H 0.047030 0.607412 0.272508 0.119 Uiso 1 1 calc R U . . .
C48 C 0.0098(15) 0.6984(13) 0.3679(9) 0.080(5) Uani 1 1 d . . . . .
H48 H -0.034645 0.734927 0.332648 0.096 Uiso 1 1 calc R U . . .
C49 C 0.0241(14) 0.7198(12) 0.4514(8) 0.074(4) Uani 1 1 d . . . . .
H49 H -0.009484 0.772093 0.474962 0.088 Uiso 1 1 calc R U . . .
C50 C 0.0872(14) 0.6667(12) 0.5037(8) 0.076(4) Uani 1 1 d . . . . .
H50 H 0.094020 0.680194 0.562920 0.092 Uiso 1 1 calc R U . . .
B1 B 0.5010(19) -0.2412(15) 0.7057(10) 0.071(4) Uani 1 1 d . . . . .
B2 B 0.7770(18) 0.3131(16) 1.1281(10) 0.068(3) Uani 1 1 d . . . . .

loop_
_atom_site_aniso_label
_atom_site_aniso_U_11
_atom_site_aniso_U_22
_atom_site_aniso_U_33
_atom_site_aniso_U_23
_atom_site_aniso_U_13
_atom_site_aniso_U_12
Fe1 0.115(2) 0.0528(15) 0.0302(13) 0.0225(10) 0.0334(11) 0.0453(13)
F1 0.149(7) 0.061(5) 0.054(5) 0.023(4) 0.031(4) 0.043(5)
F2 0.180(9) 0.117(7) 0.060(5) 0.029(5) 0.051(5) 0.104(7)
F3 0.158(8) 0.081(6) 0.045(5) 0.026(4) 0.042(5) 0.037(5)
F4 0.148(7) 0.082(5) 0.032(4) 0.029(3) 0.040(4) 0.065(5)
F5 0.116(6) 0.076(5) 0.055(5) 0.036(4) 0.031(4) 0.045(4)
F6 0.124(6) 0.060(5) 0.086(6) 0.037(4) 0.039(5) 0.049(5)
F7 0.217(10) 0.073(6) 0.056(5) 0.017(4) 0.027(5) 0.082(6)
F8 0.138(7) 0.068(5) 0.064(5) 0.040(4) 0.040(5) 0.053(5)
O1 0.125(9) 0.084(8) 0.068(7) 0.034(6) 0.022(6) 0.048(7)
N1 0.108(7) 0.057(5) 0.026(5) 0.018(4) 0.026(4) 0.043(5)
N2 0.086(6) 0.040(5) 0.043(6) 0.023(5) 0.035(5) 0.031(4)
N3 0.098(6) 0.040(5) 0.036(5) 0.016(4) 0.031(4) 0.037(5)
N4 0.092(7) 0.038(6) 0.032(5) 0.017(4) 0.027(5) 0.027(5)
N5 0.103(8) 0.045(6) 0.034(4) 0.017(5) 0.030(5) 0.041(5)
N6 0.107(8) 0.039(6) 0.036(4) 0.015(4) 0.031(5) 0.036(5)
N7 0.088(7) 0.060(6) 0.032(5) 0.020(5) 0.023(5) 0.029(5)
N8 0.108(7) 0.053(7) 0.030(5) 0.019(5) 0.024(5) 0.042(6)
N9 0.108(7) 0.053(7) 0.036(6) 0.025(5) 0.028(5) 0.043(6)
N10 0.101(7) 0.048(6) 0.039(6) 0.017(5) 0.017(5) 0.030(5)
N11 0.116(9) 0.062(7) 0.029(5) 0.022(5) 0.032(5) 0.046(6)
N12 0.136(10) 0.072(8) 0.044(6) 0.029(6) 0.038(6) 0.063(7)
N13 0.117(9) 0.056(7) 0.046(6) 0.030(5) 0.036(6) 0.045(6)
N14 0.109(8) 0.046(6) 0.033(5) 0.012(4) 0.028(5) 0.041(6)
C1 0.086(7) 0.049(6) 0.037(7) 0.013(5) 0.018(6) 0.026(5)
C2 0.097(7) 0.050(6) 0.034(7) 0.018(5) 0.033(5) 0.031(5)
C3 0.112(9) 0.054(7) 0.042(7) 0.022(6) 0.035(7) 0.021(6)
C4 0.102(9) 0.050(8) 0.050(8) 0.019(6) 0.037(6) 0.024(7)
C5 0.103(9) 0.050(7) 0.061(8) 0.026(7) 0.037(6) 0.038(6)
C6 0.101(9) 0.049(6) 0.026(6) 0.016(5) 0.029(6) 0.033(6)
C7 0.108(8) 0.049(6) 0.028(6) 0.019(5) 0.029(5) 0.035(6)
C8 0.088(7) 0.042(6) 0.039(7) 0.015(5) 0.034(5) 0.028(5)
C9 0.094(8) 0.055(7) 0.045(7) 0.024(6) 0.029(6) 0.032(6)
C10 0.106(7) 0.044(6) 0.029(6) 0.020(5) 0.033(5) 0.040(6)
C11 0.098(7) 0.051(8) 0.044(7) 0.023(6) 0.038(6) 0.043(6)
C12 0.094(7) 0.034(6) 0.034(6) 0.007(5) 0.028(5) 0.027(5)
C13 0.096(7) 0.046(7) 0.038(7) 0.014(6) 0.023(5) 0.030(5)
C14 0.096(7) 0.050(7) 0.028(6) 0.014(5) 0.023(5) 0.034(5)
C15 0.100(8) 0.057(8) 0.042(7) 0.016(6) 0.030(6) 0.032(6)
C16 0.100(9) 0.066(7) 0.035(7) 0.010(6) 0.028(6) 0.035(7)
C17 0.104(8) 0.070(8) 0.033(7) 0.021(6) 0.026(6) 0.046(7)
C18 0.098(7) 0.070(8) 0.031(7) 0.027(6) 0.034(6) 0.046(6)
C19 0.098(7) 0.050(7) 0.036(7) 0.022(5) 0.030(5) 0.040(5)
C20 0.102(7) 0.047(7) 0.025(6) 0.021(5) 0.030(5) 0.040(6)
C21 0.105(7) 0.042(7) 0.037(7) 0.022(6) 0.028(6) 0.033(6)
C22 0.108(9) 0.062(8) 0.042(7) 0.016(6) 0.023(6) 0.038(7)
C23 0.115(9) 0.074(8) 0.031(7) 0.028(6) 0.034(7) 0.046(7)
C24 0.118(9) 0.062(9) 0.049(8) 0.039(7) 0.032(7) 0.042(7)
C25 0.098(9) 0.061(7) 0.041(7) 0.028(6) 0.033(6) 0.036(6)
C26 0.109(10) 0.033(7) 0.024(5) 0.011(5) 0.027(6) 0.032(6)
C27 0.091(9) 0.043(7) 0.032(5) 0.013(5) 0.027(6) 0.027(6)
C28 0.105(10) 0.059(8) 0.034(6) 0.018(6) 0.038(6) 0.036(7)
C29 0.112(11) 0.045(8) 0.040(6) 0.014(6) 0.037(7) 0.035(7)
C30 0.128(12) 0.054(8) 0.042(6) 0.030(6) 0.039(7) 0.053(8)
C31 0.115(11) 0.062(9) 0.037(7) 0.020(6) 0.033(7) 0.045(7)
C32 0.094(9) 0.049(8) 0.034(5) 0.008(5) 0.024(6) 0.030(6)
C33 0.115(10) 0.040(7) 0.039(6) 0.019(5) 0.038(6) 0.040(7)
C34 0.119(11) 0.045(8) 0.038(6) 0.022(6) 0.038(7) 0.038(7)
C35 0.113(11) 0.059(8) 0.036(5) 0.023(6) 0.032(6) 0.045(7)
C36 0.101(10) 0.044(7) 0.034(5) 0.014(5) 0.031(6) 0.032(7)
C37 0.105(10) 0.042(7) 0.031(5) 0.012(5) 0.033(6) 0.033(6)
C38 0.108(10) 0.037(7) 0.031(5) 0.014(5) 0.031(6) 0.034(6)
C39 0.092(9) 0.058(8) 0.031(5) 0.016(5) 0.028(6) 0.035(7)
C40 0.110(11) 0.050(8) 0.032(5) 0.015(5) 0.032(6) 0.039(7)
C41 0.092(10) 0.047(8) 0.046(6) 0.018(6) 0.034(6) 0.028(6)
C42 0.114(11) 0.060(9) 0.030(5) 0.017(6) 0.023(6) 0.047(8)
C43 0.084(9) 0.040(7) 0.034(5) 0.010(5) 0.020(6) 0.023(6)
C44 0.085(9) 0.051(8) 0.031(5) 0.019(5) 0.029(6) 0.025(6)
C45 0.110(10) 0.053(8) 0.046(6) 0.037(6) 0.043(6) 0.042(7)
C46 0.165(15) 0.121(13) 0.049(6) 0.044(8) 0.056(9) 0.104(12)
C47 0.184(17) 0.131(14) 0.041(7) 0.041(9) 0.048(9) 0.116(13)
C48 0.134(13) 0.091(11) 0.052(6) 0.034(7) 0.039(8) 0.074(10)
C49 0.128(12) 0.062(9) 0.051(6) 0.019(6) 0.029(8) 0.050(8)
C50 0.141(13) 0.073(10) 0.045(7) 0.024(7) 0.039(8) 0.062(9)
B1 0.128(11) 0.065(10) 0.047(8) 0.025(6) 0.043(6) 0.052(6)
B2 0.112(9) 0.069(9) 0.043(8) 0.022(6) 0.025(7) 0.049(6)

loop_
_atom_type_symbol
_atom_type_description
_atom_type_scat_dispersion_real
_atom_type_scat_dispersion_imag
_atom_type_scat_source
C C 0.0181 0.0091 'International Tables Vol C Tables 4.2.6.8 and 6.1.1.4'
H H 0.0000 0.0000 'International Tables Vol C Tables 4.2.6.8 and 6.1.1.4'
B B 0.0090 0.0039 'International Tables Vol C Tables 4.2.6.8 and 6.1.1.4'
F F 0.0727 0.0534 'International Tables Vol C Tables 4.2.6.8 and 6.1.1.4'
Fe Fe -1.1336 3.1974 'International Tables Vol C Tables 4.2.6.8 and 6.1.1.4'
N N 0.0311 0.0180 'International Tables Vol C Tables 4.2.6.8 and 6.1.1.4'
O O 0.0492 0.0322 'International Tables Vol C Tables 4.2.6.8 and 6.1.1.4'

loop_
_geom_angle_atom_site_label_1
_geom_angle_atom_site_label_2
_geom_angle_atom_site_label_3
_geom_angle
_geom_angle_site_symmetry_1
_geom_angle_site_symmetry_3
_geom_angle_publ_flag
N1 Fe1 N3 162.0(4) . . ?
N1 Fe1 N4 90.4(4) . . ?
N1 Fe1 N6 90.3(4) . . ?
N2 Fe1 N1 80.7(4) . . ?
N2 Fe1 N3 81.4(4) . . ?
N2 Fe1 N4 99.6(4) . . ?
N2 Fe1 N6 99.1(4) . . ?
N3 Fe1 N4 94.3(4) . . ?
N5 Fe1 N1 97.1(4) . . ?
N5 Fe1 N2 177.8(5) . . ?
N5 Fe1 N3 100.8(4) . . ?
N5 Fe1 N4 80.6(4) . . ?
N5 Fe1 N6 80.7(4) . . ?
N6 Fe1 N3 90.8(4) . . ?
N6 Fe1 N4 161.2(4) . . ?
H1A O1 H1B 104.5 . . ?
C1 N1 Fe1 112.3(9) . . ?
C1 N1 C7 104.4(11) . . ?
C7 N1 Fe1 143.2(9) . . ?
C8 N2 Fe1 121.7(8) . . ?
C8 N2 C12 120.2(10) . . ?
C12 N2 Fe1 118.1(9) . . ?
C13 N3 Fe1 112.0(9) . . ?
C19 N3 Fe1 141.4(8) . . ?
C19 N3 C13 106.4(10) . . ?
C26 N4 Fe1 112.6(7) . . ?
C26 N4 C32 106.4(9) . . ?
C32 N4 Fe1 140.1(8) . . ?
C33 N5 Fe1 120.1(8) . . ?
C33 N5 C37 119.4(10) . . ?
C37 N5 Fe1 120.3(7) . . ?
C38 N6 Fe1 112.2(7) . . ?
C38 N6 C44 106.8(10) . . ?
C44 N6 Fe1 141.0(8) . . ?
C1 N7 H7 127.1 . . ?
C1 N7 C2 105.7(11) . . ?
C2 N7 H7 127.1 . . ?
N9 N8 C10 112.5(10) . . ?
N8 N9 C20 116.2(10) . . ?
C13 N10 H10 125.1 . . ?
C13 N10 C14 109.8(11) . . ?
C14 N10 H10 125.1 . . ?
C26 N11 H11 126.0 . . ?
C26 N11 C27 108.1(9) . . ?
C27 N11 H11 126.0 . . ?
N13 N12 C35 113.6(10) . . ?
N12 N13 C45 114.9(10) . . ?
C38 N14 H14 126.4 . . ?
C38 N14 C39 107.1(10) . . ?
C39 N14 H14 126.4 . . ?
N1 C1 C8 117.7(13) . . ?
N7 C1 N1 113.5(11) . . ?
N7 C1 C8 128.8(12) . . ?
C3 C2 N7 130.5(13) . . ?
C3 C2 C7 123.2(12) . . ?
C7 C2 N7 106.2(11) . . ?
C2 C3 H3 121.8 . . ?
C2 C3 C4 116.3(14) . . ?
C4 C3 H3 121.8 . . ?
C3 C4 H4 120.3 . . ?
C5 C4 C3 119.3(13) . . ?
C5 C4 H4 120.3 . . ?
C4 C5 H5 117.1 . . ?
C6 C5 C4 125.8(13) . . ?
C6 C5 H5 117.1 . . ?
C5 C6 H6 122.7 . . ?
C5 C6 C7 114.6(13) . . ?
C7 C6 H6 122.7 . . ?
N1 C7 C6 129.1(13) . . ?
C2 C7 N1 110.0(11) . . ?
C2 C7 C6 120.8(12) . . ?
N2 C8 C1 107.6(11) . . ?
N2 C8 C9 123.3(11) . . ?
C9 C8 C1 128.9(13) . . ?
C8 C9 H9 121.2 . . ?
C8 C9 C10 117.5(13) . . ?
C10 C9 H9 121.2 . . ?
C9 C10 N8 121.6(13) . . ?
C11 C10 N8 117.4(11) . . ?
C11 C10 C9 120.9(11) . . ?
C10 C11 H11A 120.8 . . ?
C10 C11 C12 118.3(11) . . ?
C12 C11 H11A 120.8 . . ?
N2 C12 C11 119.6(12) . . ?
N2 C12 C13 111.6(11) . . ?
C13 C12 C11 128.7(12) . . ?
N3 C13 C12 116.8(12) . . ?
N10 C13 N3 109.6(12) . . ?
N10 C13 C12 133.5(11) . . ?
N10 C14 C19 104.2(12) . . ?
C15 C14 N10 134.6(12) . . ?
C15 C14 C19 121.2(12) . . ?
C14 C15 H15 120.6 . . ?
C14 C15 C16 118.8(13) . . ?
C16 C15 H15 120.6 . . ?
C15 C16 H16 119.1 . . ?
C15 C16 C17 121.7(14) . . ?
C17 C16 H16 119.1 . . ?
C16 C17 H17 120.3 . . ?
C18 C17 C16 119.4(13) . . ?
C18 C17 H17 120.3 . . ?
C17 C18 H18 119.9 . . ?
C17 C18 C19 120.1(12) . . ?
C19 C18 H18 119.9 . . ?
N3 C19 C14 109.9(11) . . ?
N3 C19 C18 131.6(12) . . ?
C18 C19 C14 118.5(14) . . ?
C21 C20 N9 115.9(11) . . ?
C21 C20 C25 120.6(11) . . ?
C25 C20 N9 123.5(13) . . ?
C20 C21 H21 119.5 . . ?
C20 C21 C22 120.9(12) . . ?
C22 C21 H21 119.5 . . ?
C21 C22 H22 120.9 . . ?
C23 C22 C21 118.3(14) . . ?
C23 C22 H22 120.9 . . ?
C22 C23 H23 119.1 . . ?
C22 C23 C24 121.7(13) . . ?
C24 C23 H23 119.1 . . ?
C23 C24 H24 120.0 . . ?
C23 C24 C25 120.1(13) . . ?
C25 C24 H24 120.0 . . ?
C20 C25 H25 120.8 . . ?
C24 C25 C20 118.4(14) . . ?
C24 C25 H25 120.8 . . ?
N4 C26 N11 111.5(10) . . ?
N4 C26 C33 117.6(10) . . ?
N11 C26 C33 130.9(10) . . ?
N11 C27 C32 103.8(10) . . ?
C28 C27 N11 132.4(11) . . ?
C28 C27 C32 123.8(12) . . ?
C27 C28 H28 121.7 . . ?
C27 C28 C29 116.7(11) . . ?
C29 C28 H28 121.7 . . ?
C28 C29 H29 119.2 . . ?
C28 C29 C30 121.7(12) . . ?
C30 C29 H29 119.2 . . ?
C29 C30 H30 119.6 . . ?
C31 C30 C29 120.8(12) . . ?
C31 C30 H30 119.6 . . ?
C30 C31 H31 120.8 . . ?
C30 C31 C32 118.4(11) . . ?
C32 C31 H31 120.8 . . ?
N4 C32 C27 110.1(11) . . ?
N4 C32 C31 131.1(11) . . ?
C31 C32 C27 118.5(11) . . ?
N5 C33 C26 108.8(10) . . ?
N5 C33 C34 121.9(11) . . ?
C34 C33 C26 129.4(10) . . ?
C33 C34 H34 121.0 . . ?
C35 C34 C33 118.0(11) . . ?
C35 C34 H34 121.0 . . ?
C34 C35 N12 117.1(10) . . ?
C34 C35 C36 120.9(12) . . ?
C36 C35 N12 122.0(11) . . ?
C35 C36 H36 120.9 . . ?
C37 C36 C35 118.2(11) . . ?
C37 C36 H36 120.9 . . ?
N5 C37 C38 107.6(10) . . ?
C36 C37 N5 121.5(10) . . ?
C36 C37 C38 131.0(11) . . ?
N6 C38 N14 111.6(10) . . ?
N6 C38 C37 119.2(10) . . ?
N14 C38 C37 129.2(11) . . ?
C40 C39 N14 131.8(12) . . ?
C40 C39 C44 123.0(11) . . ?
C44 C39 N14 105.2(10) . . ?
C39 C40 H40 122.1 . . ?
C39 C40 C41 115.8(12) . . ?
C41 C40 H40 122.1 . . ?
C40 C41 H41 118.8 . . ?
C40 C41 C42 122.5(11) . . ?
C42 C41 H41 118.8 . . ?
C41 C42 H42 119.5 . . ?
C43 C42 C41 121.0(11) . . ?
C43 C42 H42 119.5 . . ?
C42 C43 H43 120.9 . . ?
C42 C43 C44 118.1(11) . . ?
C44 C43 H43 120.9 . . ?
N6 C44 C39 109.4(10) . . ?
N6 C44 C43 131.2(11) . . ?
C39 C44 C43 119.4(10) . . ?
C46 C45 N13 125.6(12) . . ?
C46 C45 C50 119.2(12) . . ?
C50 C45 N13 115.1(11) . . ?
C45 C46 H46 120.4 . . ?
C45 C46 C47 119.2(13) . . ?
C47 C46 H46 120.4 . . ?
C46 C47 H47 119.9 . . ?
C48 C47 C46 120.2(13) . . ?
C48 C47 H47 119.9 . . ?
C47 C48 H48 119.7 . . ?
C49 C48 C47 120.7(13) . . ?
C49 C48 H48 119.7 . . ?
C48 C49 H49 119.7 . . ?
C48 C49 C50 120.7(13) . . ?
C50 C49 H49 119.7 . . ?
C45 C50 H50 120.0 . . ?
C49 C50 C45 120.1(12) . . ?
C49 C50 H50 120.0 . . ?
F1 B1 F3 110.6(12) . . ?
F1 B1 F4 108.7(14) . . ?
F2 B1 F1 111.0(14) . . ?
F2 B1 F3 111.4(15) . . ?
F2 B1 F4 107.2(12) . . ?
F3 B1 F4 107.8(13) . . ?
F5 B2 F7 111.5(14) . . ?
F5 B2 F8 110.3(12) . . ?
F6 B2 F5 108.0(13) . . ?
F6 B2 F7 110.9(13) . . ?
F6 B2 F8 109.3(13) . . ?
F7 B2 F8 106.9(13) . . ?

loop_
_geom_bond_atom_site_label_1
_geom_bond_atom_site_label_2
_geom_bond_distance
_geom_bond_site_symmetry_2
_geom_bond_publ_flag
Fe1 N1 1.952(12) . ?
Fe1 N2 1.889(10) . ?
Fe1 N3 1.990(11) . ?
Fe1 N4 1.993(9) . ?
Fe1 N5 1.886(9) . ?
Fe1 N6 1.980(9) . ?
F1 B1 1.37(2) . ?
F2 B1 1.367(19) . ?
F3 B1 1.39(2) . ?
F4 B1 1.423(18) . ?
F5 B2 1.38(2) . ?
F6 B2 1.375(18) . ?
F7 B2 1.396(18) . ?
F8 B2 1.424(18) . ?
O1 H1A 0.8699 . ?
O1 H1B 0.8698 . ?
N1 C1 1.353(16) . ?
N1 C7 1.383(16) . ?
N2 C8 1.322(16) . ?
N2 C12 1.374(15) . ?
N3 C13 1.367(15) . ?
N3 C19 1.353(16) . ?
N4 C26 1.324(14) . ?
N4 C32 1.359(15) . ?
N5 C33 1.358(15) . ?
N5 C37 1.376(15) . ?
N6 C38 1.334(15) . ?
N6 C44 1.364(15) . ?
N7 H7 0.8800 . ?
N7 C1 1.334(16) . ?
N7 C2 1.415(16) . ?
N8 N9 1.267(14) . ?
N8 C10 1.425(16) . ?
N9 C20 1.423(15) . ?
N10 H10 0.8800 . ?
N10 C13 1.343(17) . ?
N10 C14 1.374(17) . ?
N11 H11 0.8800 . ?
N11 C26 1.348(15) . ?
N11 C27 1.393(16) . ?
N12 N13 1.249(14) . ?
N12 C35 1.438(17) . ?
N13 C45 1.402(16) . ?
N14 H14 0.8800 . ?
N14 C38 1.348(15) . ?
N14 C39 1.403(15) . ?
C1 C8 1.457(17) . ?
C2 C3 1.375(19) . ?
C2 C7 1.376(19) . ?
C3 H3 0.9500 . ?
C3 C4 1.393(19) . ?
C4 H4 0.9500 . ?
C4 C5 1.373(19) . ?
C5 H5 0.9500 . ?
C5 C6 1.357(18) . ?
C6 H6 0.9500 . ?
C6 C7 1.406(17) . ?
C8 C9 1.391(18) . ?
C9 H9 0.9500 . ?
C9 C10 1.403(18) . ?
C10 C11 1.370(18) . ?
C11 H11A 0.9500 . ?
C11 C12 1.438(17) . ?
C12 C13 1.409(18) . ?
C14 C15 1.369(18) . ?
C14 C19 1.417(18) . ?
C15 H15 0.9500 . ?
C15 C16 1.375(19) . ?
C16 H16 0.9500 . ?
C16 C17 1.401(19) . ?
C17 H17 0.9500 . ?
C17 C18 1.372(19) . ?
C18 H18 0.9500 . ?
C18 C19 1.407(18) . ?
C20 C21 1.352(18) . ?
C20 C25 1.405(18) . ?
C21 H21 0.9500 . ?
C21 C22 1.399(18) . ?
C22 H22 0.9500 . ?
C22 C23 1.364(19) . ?
C23 H23 0.9500 . ?
C23 C24 1.377(19) . ?
C24 H24 0.9500 . ?
C24 C25 1.381(19) . ?
C25 H25 0.9500 . ?
C26 C33 1.456(17) . ?
C27 C28 1.363(17) . ?
C27 C32 1.408(17) . ?
C28 H28 0.9500 . ?
C28 C29 1.385(18) . ?
C29 H29 0.9500 . ?
C29 C30 1.403(17) . ?
C30 H30 0.9500 . ?
C30 C31 1.381(18) . ?
C31 H31 0.9500 . ?
C31 C32 1.403(18) . ?
C33 C34 1.394(17) . ?
C34 H34 0.9500 . ?
C34 C35 1.383(17) . ?
C35 C36 1.411(17) . ?
C36 H36 0.9500 . ?
C36 C37 1.375(17) . ?
C37 C38 1.433(16) . ?
C39 C40 1.381(17) . ?
C39 C44 1.396(17) . ?
C40 H40 0.9500 . ?
C40 C41 1.387(17) . ?
C41 H41 0.9500 . ?
C41 C42 1.394(17) . ?
C42 H42 0.9500 . ?
C42 C43 1.367(17) . ?
C43 H43 0.9500 . ?
C43 C44 1.408(17) . ?
C45 C46 1.383(19) . ?
C45 C50 1.402(18) . ?
C46 H46 0.9500 . ?
C46 C47 1.39(2) . ?
C47 H47 0.9500 . ?
C47 C48 1.39(2) . ?
C48 H48 0.9500 . ?
C48 C49 1.333(19) . ?
C49 H49 0.9500 . ?
C49 C50 1.379(19) . ?
C50 H50 0.9500 . ?

loop_
_geom_torsion_atom_site_label_1
_geom_torsion_atom_site_label_2
_geom_torsion_atom_site_label_3
_geom_torsion_atom_site_label_4
_geom_torsion
_geom_torsion_site_symmetry_1
_geom_torsion_site_symmetry_2
_geom_torsion_site_symmetry_3
_geom_torsion_site_symmetry_4
_geom_torsion_publ_flag
Fe1 N1 C1 N7 -177.6(8) . . . . ?
Fe1 N1 C1 C8 0.5(13) . . . . ?
Fe1 N1 C7 C2 176.2(10) . . . . ?
Fe1 N1 C7 C6 -2(2) . . . . ?
Fe1 N2 C8 C1 2.5(13) . . . . ?
Fe1 N2 C8 C9 178.3(9) . . . . ?
Fe1 N2 C12 C11 -177.7(8) . . . . ?
Fe1 N2 C12 C13 -0.7(13) . . . . ?
Fe1 N3 C13 N10 179.4(8) . . . . ?
Fe1 N3 C13 C12 -2.1(13) . . . . ?
Fe1 N3 C19 C14 -178.2(9) . . . . ?
Fe1 N3 C19 C18 3(2) . . . . ?
Fe1 N4 C26 N11 173.6(8) . . . . ?
Fe1 N4 C26 C33 -6.7(14) . . . . ?
Fe1 N4 C32 C27 -169.7(10) . . . . ?
Fe1 N4 C32 C31 16(2) . . . . ?
Fe1 N5 C33 C26 0.4(15) . . . . ?
Fe1 N5 C33 C34 -179.4(10) . . . . ?
Fe1 N5 C37 C36 -179.8(10) . . . . ?
Fe1 N5 C37 C38 0.2(15) . . . . ?
Fe1 N6 C38 N14 -179.3(8) . . . . ?
Fe1 N6 C38 C37 1.1(15) . . . . ?
Fe1 N6 C44 C39 179.3(10) . . . . ?
Fe1 N6 C44 C43 -1(2) . . . . ?
N1 Fe1 N2 C8 -1.9(9) . . . . ?
N1 Fe1 N2 C12 177.9(9) . . . . ?
N1 Fe1 N5 C33 86.2(10) . . . . ?
N1 Fe1 N5 C37 -88.9(10) . . . . ?
N1 C1 C8 N2 -1.8(15) . . . . ?
N1 C1 C8 C9 -177.3(11) . . . . ?
N2 C8 C9 C10 2.1(18) . . . . ?
N2 C12 C13 N3 1.9(15) . . . . ?
N2 C12 C13 N10 179.9(12) . . . . ?
N3 Fe1 N2 C8 179.9(9) . . . . ?
N3 Fe1 N2 C12 -0.3(8) . . . . ?
N3 Fe1 N5 C33 -95.7(10) . . . . ?
N3 Fe1 N5 C37 89.3(10) . . . . ?
N4 Fe1 N2 C8 86.9(9) . . . . ?
N4 Fe1 N2 C12 -93.3(8) . . . . ?
N4 Fe1 N5 C33 -3.0(10) . . . . ?
N4 Fe1 N5 C37 -178.1(10) . . . . ?
N4 C26 C33 N5 4.3(17) . . . . ?
N4 C26 C33 C34 -175.9(13) . . . . ?
N5 C33 C34 C35 1(2) . . . . ?
N5 C37 C38 N6 -0.8(17) . . . . ?
N5 C37 C38 N14 179.6(13) . . . . ?
N6 Fe1 N2 C8 -90.6(9) . . . . ?
N6 Fe1 N2 C12 89.2(9) . . . . ?
N6 Fe1 N5 C33 175.3(11) . . . . ?
N6 Fe1 N5 C37 0.2(10) . . . . ?
N7 C1 C8 N2 175.9(12) . . . . ?
N7 C1 C8 C9 0(2) . . . . ?
N7 C2 C3 C4 -179.7(11) . . . . ?
N7 C2 C7 N1 1.1(13) . . . . ?
N7 C2 C7 C6 179.8(10) . . . . ?
N8 N9 C20 C21 -175.8(10) . . . . ?
N8 N9 C20 C25 3.4(16) . . . . ?
N8 C10 C11 C12 -179.1(9) . . . . ?
N9 N8 C10 C9 -11.1(15) . . . . ?
N9 N8 C10 C11 172.0(10) . . . . ?
N9 C20 C21 C22 179.6(10) . . . . ?
N9 C20 C25 C24 179.4(11) . . . . ?
N10 C14 C15 C16 178.4(13) . . . . ?
N10 C14 C19 N3 1.9(13) . . . . ?
N10 C14 C19 C18 -179.2(10) . . . . ?
N11 C26 C33 N5 -176.0(13) . . . . ?
N11 C26 C33 C34 4(2) . . . . ?
N11 C27 C28 C29 -176.8(13) . . . . ?
N11 C27 C32 N4 1.3(15) . . . . ?
N11 C27 C32 C31 176.1(12) . . . . ?
N12 N13 C45 C46 6(2) . . . . ?
N12 N13 C45 C50 -176.9(13) . . . . ?
N12 C35 C36 C37 178.0(12) . . . . ?
N13 N12 C35 C34 -177.7(13) . . . . ?
N13 N12 C35 C36 3(2) . . . . ?
N13 C45 C46 C47 176.6(16) . . . . ?
N13 C45 C50 C49 -179.2(13) . . . . ?
N14 C39 C40 C41 178.7(13) . . . . ?
N14 C39 C44 N6 0.4(15) . . . . ?
N14 C39 C44 C43 -179.7(11) . . . . ?
C1 N1 C7 C2 -1.1(13) . . . . ?
C1 N1 C7 C6 -179.7(12) . . . . ?
C1 N7 C2 C3 178.9(13) . . . . ?
C1 N7 C2 C7 -0.7(13) . . . . ?
C1 C8 C9 C10 177.0(11) . . . . ?
C2 N7 C1 N1 0.0(13) . . . . ?
C2 N7 C1 C8 -177.8(12) . . . . ?
C2 C3 C4 C5 0.2(18) . . . . ?
C3 C2 C7 N1 -178.5(11) . . . . ?
C3 C2 C7 C6 0.2(19) . . . . ?
C3 C4 C5 C6 0(2) . . . . ?
C4 C5 C6 C7 0.1(19) . . . . ?
C5 C6 C7 N1 178.3(12) . . . . ?
C5 C6 C7 C2 -0.1(17) . . . . ?
C7 N1 C1 N7 0.7(13) . . . . ?
C7 N1 C1 C8 178.8(10) . . . . ?
C7 C2 C3 C4 -0.2(18) . . . . ?
C8 N2 C12 C11 2.1(16) . . . . ?
C8 N2 C12 C13 179.1(10) . . . . ?
C8 C9 C10 N8 179.8(10) . . . . ?
C8 C9 C10 C11 -3.4(18) . . . . ?
C9 C10 C11 C12 4.0(17) . . . . ?
C10 N8 N9 C20 -178.6(9) . . . . ?
C10 C11 C12 N2 -3.3(16) . . . . ?
C10 C11 C12 C13 -179.7(12) . . . . ?
C11 C12 C13 N3 178.5(10) . . . . ?
C11 C12 C13 N10 -3(2) . . . . ?
C12 N2 C8 C1 -177.3(10) . . . . ?
C12 N2 C8 C9 -1.5(17) . . . . ?
C13 N3 C19 C14 -2.7(13) . . . . ?
C13 N3 C19 C18 178.6(12) . . . . ?
C13 N10 C14 C15 -179.1(14) . . . . ?
C13 N10 C14 C19 -0.5(13) . . . . ?
C14 N10 C13 N3 -1.2(13) . . . . ?
C14 N10 C13 C12 -179.3(13) . . . . ?
C14 C15 C16 C17 -2.3(18) . . . . ?
C15 C14 C19 N3 -179.2(11) . . . . ?
C15 C14 C19 C18 -0.3(18) . . . . ?
C15 C16 C17 C18 5.0(18) . . . . ?
C16 C17 C18 C19 -5.3(18) . . . . ?
C17 C18 C19 N3 -178.4(12) . . . . ?
C17 C18 C19 C14 3.0(17) . . . . ?
C19 N3 C13 N10 2.4(13) . . . . ?
C19 N3 C13 C12 -179.1(10) . . . . ?
C19 C14 C15 C16 -0.1(18) . . . . ?
C20 C21 C22 C23 0.7(18) . . . . ?
C21 C20 C25 C24 -1.5(18) . . . . ?
C21 C22 C23 C24 -0.7(19) . . . . ?
C22 C23 C24 C25 0(2) . . . . ?
C23 C24 C25 C20 1.6(19) . . . . ?
C25 C20 C21 C22 0.4(18) . . . . ?
C26 N4 C32 C27 -2.2(15) . . . . ?
C26 N4 C32 C31 -176.1(14) . . . . ?
C26 N11 C27 C28 178.9(14) . . . . ?
C26 N11 C27 C32 0.0(14) . . . . ?
C26 C33 C34 C35 -179.0(13) . . . . ?
C27 N11 C26 N4 -1.4(15) . . . . ?
C27 N11 C26 C33 178.8(13) . . . . ?
C27 C28 C29 C30 -2(2) . . . . ?
C28 C27 C32 N4 -177.6(12) . . . . ?
C28 C27 C32 C31 -3(2) . . . . ?
C28 C29 C30 C31 3(2) . . . . ?
C29 C30 C31 C32 -4(2) . . . . ?
C30 C31 C32 N4 177.3(13) . . . . ?
C30 C31 C32 C27 4(2) . . . . ?
C32 N4 C26 N11 2.2(14) . . . . ?
C32 N4 C26 C33 -178.0(11) . . . . ?
C32 C27 C28 C29 2(2) . . . . ?
C33 N5 C37 C36 5.1(19) . . . . ?
C33 N5 C37 C38 -174.9(12) . . . . ?
C33 C34 C35 N12 -177.3(12) . . . . ?
C33 C34 C35 C36 2(2) . . . . ?
C34 C35 C36 C37 -1(2) . . . . ?
C35 N12 N13 C45 -177.7(12) . . . . ?
C35 C36 C37 N5 -2(2) . . . . ?
C35 C36 C37 C38 177.6(14) . . . . ?
C36 C37 C38 N6 179.1(13) . . . . ?
C36 C37 C38 N14 0(3) . . . . ?
C37 N5 C33 C26 175.5(11) . . . . ?
C37 N5 C33 C34 -4(2) . . . . ?
C38 N6 C44 C39 -0.6(15) . . . . ?
C38 N6 C44 C43 179.5(13) . . . . ?
C38 N14 C39 C40 178.6(15) . . . . ?
C38 N14 C39 C44 0.0(14) . . . . ?
C39 N14 C38 N6 -0.4(15) . . . . ?
C39 N14 C38 C37 179.2(14) . . . . ?
C39 C40 C41 C42 4(2) . . . . ?
C40 C39 C44 N6 -178.4(12) . . . . ?
C40 C39 C44 C43 2(2) . . . . ?
C40 C41 C42 C43 -3(2) . . . . ?
C41 C42 C43 C44 2(2) . . . . ?
C42 C43 C44 N6 179.1(13) . . . . ?
C42 C43 C44 C39 -0.8(19) . . . . ?
C44 N6 C38 N14 0.6(15) . . . . ?
C44 N6 C38 C37 -179.0(12) . . . . ?
C44 C39 C40 C41 -3(2) . . . . ?
C45 C46 C47 C48 2(3) . . . . ?
C46 C45 C50 C49 -2(2) . . . . ?
C46 C47 C48 C49 -1(3) . . . . ?
C47 C48 C49 C50 -1(3) . . . . ?
C48 C49 C50 C45 3(2) . . . . ?
C50 C45 C46 C47 0(3) . . . . ?
